data_7134273
loop_
_publ_author_name
'Liu, Lidong'
'Guo, Yawen'
'Shi, Lin'
'Wang, Yihan'
'Lei, Xingyu'
'Jiao, Peng'

_publ_section_title
;
 Building trisubstituted ethylenes from terminal alkenes <i>via</i>
 debrominative ring-opening trifluoromethylations of geminal
 dibromocyclopropanes.
;
_journal_issue 27
_journal_name_full 'Chemical communications (Cambridge, England)'
_journal_page_first 5170
_journal_page_last 5173
_journal_paper_doi 10.1039/d5cc00479a
_journal_volume 61
_journal_year 2025
_chemical_formula_moiety 'C5 H8 F3 N O2 S'
_chemical_formula_sum 'C5 H8 F3 N O2 S'
_chemical_formula_weight 203.18
_space_group_crystal_system monoclinic
_space_group_IT_number 14
_space_group_name_Hall '-P 2ybc'
_space_group_name_H-M_alt 'P 1 21/c 1'
_atom_sites_solution_hydrogens geom
_audit_creation_date 2023-03-18
_audit_creation_method
;
Olex2 1.2
(compiled 2018.05.29 svn.r3508 for OlexSys, GUI svn.r5506)
;
_audit_update_record
;
2024-04-13 deposited with the CCDC.	2025-02-20 downloaded from the CCDC.
;
_cell_angle_alpha 90
_cell_angle_beta 108.996(3)
_cell_angle_gamma 90
_cell_formula_units_Z 4
_cell_length_a 9.4692(3)
_cell_length_b 9.0363(2)
_cell_length_c 10.2290(3)
_cell_measurement_reflns_used 9007
_cell_measurement_temperature 293(2)
_cell_measurement_theta_max 29.2770
_cell_measurement_theta_min 4.0680
_cell_volume 827.59(4)
_computing_molecular_graphics 'Olex2 (Dolomanov et al., 2009)'
_computing_publication_material 'Olex2 (Dolomanov et al., 2009)'
_computing_structure_refinement 'ShelXL (Sheldrick, 2015)'
_computing_structure_solution 'SHELXT 2018/2 (Sheldrick, 2018)'
_diffrn_ambient_temperature 293(2)
_diffrn_measured_fraction_theta_full 0.998
_diffrn_measured_fraction_theta_max 0.930
_diffrn_measurement_device_type 'SuperNova, Dual, Cu at home/near, AtlasS2'
_diffrn_radiation_type MoK\a
_diffrn_radiation_wavelength 0.71073
_diffrn_reflns_av_R_equivalents 0.0353
_diffrn_reflns_av_unetI/netI 0.0202
_diffrn_reflns_Laue_measured_fraction_full 0.998
_diffrn_reflns_Laue_measured_fraction_max 0.930
_diffrn_reflns_limit_h_max 13
_diffrn_reflns_limit_h_min -13
_diffrn_reflns_limit_k_max 12
_diffrn_reflns_limit_k_min -12
_diffrn_reflns_limit_l_max 14
_diffrn_reflns_limit_l_min -13
_diffrn_reflns_number 17782
_diffrn_reflns_point_group_measured_fraction_full 0.998
_diffrn_reflns_point_group_measured_fraction_max 0.930
_diffrn_reflns_theta_full 25.242
_diffrn_reflns_theta_max 29.798
_diffrn_reflns_theta_min 3.403
_exptl_absorpt_coefficient_mu 0.403
_exptl_crystal_density_diffrn 1.631
_exptl_crystal_description plate
_exptl_crystal_F_000 416
_refine_diff_density_max 0.573
_refine_diff_density_min -0.379
_refine_diff_density_rms 0.059
_refine_ls_extinction_method none
_refine_ls_goodness_of_fit_ref 1.146
_refine_ls_hydrogen_treatment constr
_refine_ls_matrix_type full
_refine_ls_number_parameters 111
_refine_ls_number_reflns 2206
_refine_ls_number_restraints 0
_refine_ls_restrained_S_all 1.146
_refine_ls_R_factor_all 0.0394
_refine_ls_R_factor_gt 0.0342
_refine_ls_shift/su_max 0.000
_refine_ls_shift/su_mean 0.000
_refine_ls_structure_factor_coef Fsqd
_refine_ls_weighting_details 'w=1/[\s^2^(Fo^2^)+(0.0343P)^2^+0.5988P] where P=(Fo^2^+2Fc^2^)/3'
_refine_ls_weighting_scheme calc
_refine_ls_wR_factor_gt 0.0884
_refine_ls_wR_factor_ref 0.0913
_reflns_Friedel_coverage 0.000
_reflns_number_gt 1984
_reflns_number_total 2206
_reflns_threshold_expression 'I > 2\s(I)'
_cod_data_source_file d5cc00479a2.cif
_cod_data_source_block 1_c
_cod_depositor_comments 'Adding full bibliography for 7134271--7134273.cif.'
_cod_database_code 7134273
_shelx_shelxl_version_number 2018/3
_shelx_space_group_comment
;
The symmetry employed for this shelxl refinement is uniquely defined
by the following loop, which should always be used as a source of
symmetry information in preference to the above space-group names.
They are only intended as comments.
;
_olex2_refinement_description
;
1. Fixed Uiso
 At 1.2 times of:
  All C(H) groups
 At 1.5 times of:
  All C(H,H,H) groups
2.a Aromatic/amide H refined with riding coordinates:
 C2(H2), C3(H3)
2.b Idealised Me refined as rotating group:
 C4(H4A,H4B,H4C), C5(H5A,H5B,H5C)
;
_olex2_submission_special_instructions 'No special instructions were received'

loop_
_space_group_symop_operation_xyz
'x, y, z'
'-x, y+1/2, -z+1/2'
'-x, -y, -z'
'x, -y-1/2, z-1/2'

loop_
_atom_site_label
_atom_site_type_symbol
_atom_site_fract_x
_atom_site_fract_y
_atom_site_fract_z
_atom_site_U_iso_or_equiv
_atom_site_adp_type
_atom_site_occupancy
_atom_site_site_symmetry_order
_atom_site_calc_flag
_atom_site_refinement_flags_posn
_atom_site_refinement_flags_adp
_atom_site_refinement_flags_occupancy
_atom_site_disorder_assembly
_atom_site_disorder_group
S1 S 0.77789(4) 0.86341(4) 0.73973(4) 0.01616(12) Uani 1 1 d . . . . .
F1 F 0.49259(12) 0.86601(13) 0.59111(13) 0.0393(3) Uani 1 1 d . . . . .
F2 F 0.56360(13) 1.05000(11) 0.73059(15) 0.0411(3) Uani 1 1 d . . . . .
F3 F 0.53587(12) 0.83477(12) 0.80944(12) 0.0328(3) Uani 1 1 d . . . . .
O1 O 0.81146(14) 0.95926(13) 0.64124(13) 0.0267(3) Uani 1 1 d . . . . .
O2 O 0.84859(13) 0.88605(13) 0.88486(12) 0.0241(3) Uani 1 1 d . . . . .
N1 N 0.81118(14) 0.43364(14) 0.76741(13) 0.0178(3) Uani 1 1 d . . . . .
C1 C 0.58087(18) 0.90559(18) 0.71591(18) 0.0236(3) Uani 1 1 d . . . . .
C2 C 0.78150(17) 0.68555(18) 0.69243(16) 0.0191(3) Uani 1 1 d . . . . .
H2 H 0.765537 0.660965 0.600441 0.023 Uiso 1 1 calc R . . . .
C3 C 0.80835(16) 0.57726(17) 0.79158(16) 0.0176(3) Uani 1 1 d . . . . .
H3 H 0.825865 0.607029 0.882528 0.021 Uiso 1 1 calc R . . . .
C4 C 0.7830(2) 0.37620(18) 0.62830(17) 0.0230(3) Uani 1 1 d . . . . .
H4A H 0.687097 0.409800 0.569667 0.034 Uiso 1 1 calc GR . . . .
H4B H 0.784154 0.270000 0.630826 0.034 Uiso 1 1 calc GR . . . .
H4C H 0.859055 0.410925 0.592641 0.034 Uiso 1 1 calc GR . . . .
C5 C 0.85204(18) 0.32715(18) 0.88074(16) 0.0215(3) Uani 1 1 d . . . . .
H5A H 0.943710 0.279079 0.884577 0.032 Uiso 1 1 calc GR . . . .
H5B H 0.774353 0.254560 0.865852 0.032 Uiso 1 1 calc GR . . . .
H5C H 0.864936 0.377718 0.966390 0.032 Uiso 1 1 calc GR . . . .

loop_
_atom_site_aniso_label
_atom_site_aniso_U_11
_atom_site_aniso_U_22
_atom_site_aniso_U_33
_atom_site_aniso_U_23
_atom_site_aniso_U_13
_atom_site_aniso_U_12
S1 0.01622(18) 0.01439(19) 0.0191(2) 0.00011(13) 0.00749(14) -0.00101(12)
F1 0.0226(5) 0.0430(7) 0.0422(7) -0.0002(5) -0.0032(5) -0.0005(5)
F2 0.0311(6) 0.0159(5) 0.0794(9) 0.0004(5) 0.0221(6) 0.0058(4)
F3 0.0283(5) 0.0294(6) 0.0495(7) 0.0016(5) 0.0249(5) -0.0020(4)
O1 0.0311(6) 0.0251(6) 0.0282(6) 0.0050(5) 0.0158(5) -0.0028(5)
O2 0.0260(6) 0.0260(6) 0.0198(6) -0.0040(5) 0.0066(5) -0.0021(5)
N1 0.0190(6) 0.0161(6) 0.0195(6) -0.0002(5) 0.0079(5) 0.0006(5)
C1 0.0197(7) 0.0162(7) 0.0346(9) 0.0011(6) 0.0084(7) 0.0012(6)
C2 0.0219(7) 0.0202(7) 0.0164(7) -0.0016(6) 0.0077(6) 0.0000(6)
C3 0.0153(7) 0.0191(7) 0.0195(7) -0.0010(6) 0.0073(6) -0.0001(5)
C4 0.0297(8) 0.0218(8) 0.0202(8) -0.0031(6) 0.0120(6) -0.0024(6)
C5 0.0242(8) 0.0212(8) 0.0207(8) 0.0031(6) 0.0094(6) 0.0012(6)

loop_
_atom_type_symbol
_atom_type_description
_atom_type_scat_dispersion_real
_atom_type_scat_dispersion_imag
_atom_type_scat_source
C C 0.0033 0.0016 'International Tables Vol C Tables 4.2.6.8 and 6.1.1.4'
H H 0.0000 0.0000 'International Tables Vol C Tables 4.2.6.8 and 6.1.1.4'
F F 0.0171 0.0103 'International Tables Vol C Tables 4.2.6.8 and 6.1.1.4'
N N 0.0061 0.0033 'International Tables Vol C Tables 4.2.6.8 and 6.1.1.4'
O O 0.0106 0.0060 'International Tables Vol C Tables 4.2.6.8 and 6.1.1.4'
S S 0.1246 0.1234 'International Tables Vol C Tables 4.2.6.8 and 6.1.1.4'

loop_
_geom_angle_atom_site_label_1
_geom_angle_atom_site_label_2
_geom_angle_atom_site_label_3
_geom_angle
_geom_angle_site_symmetry_1
_geom_angle_site_symmetry_3
_geom_angle_publ_flag
O1 S1 C1 103.17(8) . . ?
O1 S1 C2 110.09(7) . . ?
O2 S1 O1 120.30(8) . . ?
O2 S1 C1 102.68(8) . . ?
O2 S1 C2 112.87(7) . . ?
C2 S1 C1 105.92(8) . . ?
C3 N1 C4 121.61(13) . . ?
C3 N1 C5 120.99(13) . . ?
C4 N1 C5 117.30(13) . . ?
F1 C1 S1 111.43(12) . . ?
F1 C1 F2 108.12(14) . . ?
F1 C1 F3 108.24(14) . . ?
F2 C1 S1 110.17(11) . . ?
F2 C1 F3 108.10(14) . . ?
F3 C1 S1 110.67(11) . . ?
S1 C2 H2 120.5 . . ?
C3 C2 S1 119.01(12) . . ?
C3 C2 H2 120.5 . . ?
N1 C3 C2 124.86(15) . . ?
N1 C3 H3 117.6 . . ?
C2 C3 H3 117.6 . . ?
N1 C4 H4A 109.5 . . ?
N1 C4 H4B 109.5 . . ?
N1 C4 H4C 109.5 . . ?
H4A C4 H4B 109.5 . . ?
H4A C4 H4C 109.5 . . ?
H4B C4 H4C 109.5 . . ?
N1 C5 H5A 109.5 . . ?
N1 C5 H5B 109.5 . . ?
N1 C5 H5C 109.5 . . ?
H5A C5 H5B 109.5 . . ?
H5A C5 H5C 109.5 . . ?
H5B C5 H5C 109.5 . . ?

loop_
_geom_bond_atom_site_label_1
_geom_bond_atom_site_label_2
_geom_bond_distance
_geom_bond_site_symmetry_2
_geom_bond_publ_flag
S1 O1 1.4404(12) . ?
S1 O2 1.4307(12) . ?
S1 C1 1.8410(17) . ?
S1 C2 1.6821(16) . ?
F1 C1 1.327(2) . ?
F2 C1 1.3297(19) . ?
F3 C1 1.331(2) . ?
N1 C3 1.323(2) . ?
N1 C4 1.455(2) . ?
N1 C5 1.459(2) . ?
C2 H2 0.9300 . ?
C2 C3 1.372(2) . ?
C3 H3 0.9300 . ?
C4 H4A 0.9600 . ?
C4 H4B 0.9600 . ?
C4 H4C 0.9600 . ?
C5 H5A 0.9600 . ?
C5 H5B 0.9600 . ?
C5 H5C 0.9600 . ?

loop_
_geom_torsion_atom_site_label_1
_geom_torsion_atom_site_label_2
_geom_torsion_atom_site_label_3
_geom_torsion_atom_site_label_4
_geom_torsion
_geom_torsion_site_symmetry_1
_geom_torsion_site_symmetry_2
_geom_torsion_site_symmetry_3
_geom_torsion_site_symmetry_4
_geom_torsion_publ_flag
S1 C2 C3 N1 178.63(12) . . . . ?
O1 S1 C1 F1 65.17(13) . . . . ?
O1 S1 C1 F2 -54.84(14) . . . . ?
O1 S1 C1 F3 -174.33(11) . . . . ?
O1 S1 C2 C3 155.81(12) . . . . ?
O2 S1 C1 F1 -169.12(12) . . . . ?
O2 S1 C1 F2 70.88(14) . . . . ?
O2 S1 C1 F3 -48.62(13) . . . . ?
O2 S1 C2 C3 18.30(15) . . . . ?
C1 S1 C2 C3 -93.30(14) . . . . ?
C2 S1 C1 F1 -50.53(13) . . . . ?
C2 S1 C1 F2 -170.54(12) . . . . ?
C2 S1 C1 F3 69.97(13) . . . . ?
C4 N1 C3 C2 -0.9(2) . . . . ?
C5 N1 C3 C2 175.22(14) . . . . ?
